data_4064376
loop_
_publ_author_name
'Topf, Christoph'
'Hirtenlehner, Christa'
'Zabel, Manfred'
'List, Manuela'
'Fleck, Michel'
'Monkowius, Uwe'

_publ_section_title
;
 Synthesis and Characterization of Silver(I), Gold(I), and Gold(III)
 Complexes Bearing Amino-Functionalized N-Heterocyclic Carbenes
;
_journal_issue 10
_journal_name_full Organometallics
_journal_page_first 2755
_journal_paper_doi 10.1021/om2000713
_journal_volume 30
_journal_year 2011
_chemical_formula_sum 'C8 H15 Au Br2.55 Cl0.45 N3'
_chemical_formula_weight 569.90
_space_group_crystal_system monoclinic
_space_group_IT_number 14
_space_group_name_Hall '-P 2yn'
_space_group_name_H-M_alt 'P 1 21/n 1'
_symmetry_space_group_name_Hall '-P 2yn'
_symmetry_space_group_name_H-M 'P 1 21/n 1'
_atom_sites_solution_hydrogens geom
_atom_sites_solution_primary direct
_atom_sites_solution_secondary difmap
_audit_creation_method 'APEX2 v2010.1-2'
_cell_angle_alpha 90
_cell_angle_beta 94.168(5)
_cell_angle_gamma 90
_cell_formula_units_Z 4
_cell_length_a 8.1495(11)
_cell_length_b 13.855(2)
_cell_length_c 13.0775(19)
_cell_measurement_temperature 300.(2)
_cell_measurement_theta_max 25.0
_cell_measurement_theta_min 2.8
_cell_volume 1472.7(4)
_computing_structure_refinement 'SHELXL-97 (Sheldrick, 2008)'
_computing_structure_solution 'SHELXS-97 (Sheldrick, 2008)'
_diffrn_ambient_temperature 300.(2)
_diffrn_measured_fraction_theta_full 0.991
_diffrn_measured_fraction_theta_max 0.991
_diffrn_measurement_device_type 'SMART X2S'
_diffrn_measurement_method omega-scan
_diffrn_radiation_monochromator 'doubly curved silicon crystal'
_diffrn_radiation_source 'sealed MicroFocus tube'
_diffrn_radiation_type 'Mo K\a'
_diffrn_radiation_wavelength 0.71073
_diffrn_reflns_av_R_equivalents 0.0606
_diffrn_reflns_av_sigmaI/netI 0.0443
_diffrn_reflns_limit_h_max 9
_diffrn_reflns_limit_h_min -9
_diffrn_reflns_limit_k_max 16
_diffrn_reflns_limit_k_min -16
_diffrn_reflns_limit_l_max 15
_diffrn_reflns_limit_l_min -15
_diffrn_reflns_number 13855
_diffrn_reflns_theta_full 24.99
_diffrn_reflns_theta_max 24.99
_diffrn_reflns_theta_min 2.85
_exptl_absorpt_coefficient_mu 16.932
_exptl_absorpt_correction_T_max 0.06
_exptl_absorpt_correction_T_min 0.04
_exptl_absorpt_correction_type multi-scan
_exptl_absorpt_process_details
;
;
_exptl_crystal_colour red
_exptl_crystal_density_diffrn 2.570
_exptl_crystal_density_method 'not measured'
_exptl_crystal_description prism
_exptl_crystal_F_000 1070
_exptl_crystal_size_max 0.60
_exptl_crystal_size_mid 0.40
_exptl_crystal_size_min 0.40
_refine_diff_density_max 2.348
_refine_diff_density_min -1.351
_refine_ls_extinction_coef 0.00060(13)
_refine_ls_extinction_method SHELXL
_refine_ls_goodness_of_fit_ref 1.163
_refine_ls_hydrogen_treatment constr
_refine_ls_matrix_type full
_refine_ls_number_parameters 137
_refine_ls_number_reflns 2567
_refine_ls_number_restraints 0
_refine_ls_restrained_S_all 1.163
_refine_ls_R_factor_all 0.0556
_refine_ls_R_factor_gt 0.0435
_refine_ls_shift/su_max 0.000
_refine_ls_shift/su_mean 0.000
_refine_ls_structure_factor_coef Fsqd
_refine_ls_weighting_details 'calc w=1/[\s^2^(Fo^2^)+(0.0332P)^2^+13.8862P] where P=(Fo^2^+2Fc^2^)/3'
_refine_ls_weighting_scheme calc
_refine_ls_wR_factor_gt 0.1031
_refine_ls_wR_factor_ref 0.1078
_reflns_number_gt 2132
_reflns_number_total 2567
_reflns_threshold_expression >2sigma(I)
_cod_data_source_file om2000713_si_002.cif
_cod_data_source_block complex4a
_cod_database_code 4064376

loop_
_space_group_symop_operation_xyz
'x, y, z'
'-x+1/2, y+1/2, -z+1/2'
'-x, -y, -z'
'x-1/2, -y-1/2, z-1/2'

loop_
_atom_site_type_symbol
_atom_site_label
_atom_site_fract_x
_atom_site_fract_y
_atom_site_fract_z
_atom_site_U_iso_or_equiv
_atom_site_adp_type
_atom_site_calc_flag
_atom_site_refinement_flags
_atom_site_occupancy
_atom_site_disorder_assembly
_atom_site_disorder_group
Au Au1 0.20248(5) 0.69035(3) 0.32444(3) 0.03435(19) Uani d . 1.0 . .
Br Br1 -0.09246(18) 0.68881(11) 0.31880(14) 0.0745(5) Uani d . 1.0 A .
Br Br2 0.49667(18) 0.66846(11) 0.33834(12) 0.0664(4) Uani d . 1.0 A .
N N2 0.1698(13) 0.7074(6) 0.5528(7) 0.046(2) Uani d . 1.0 . .
N N3 0.2468(14) 0.8811(7) 0.3999(8) 0.053(3) Uani d . 1.0 A .
N N1 0.2271(12) 0.5613(6) 0.5084(6) 0.039(2) Uani d . 1.0 . .
C C1 0.1997(12) 0.6510(8) 0.4718(8) 0.034(2) Uani d . 1.0 A .
C C2 0.1247(18) 0.8105(8) 0.5511(11) 0.059(4) Uani d . 1.0 A .
H H2A 0.1038 0.8303 0.6202 0.071 Uiso calc R 1.0 . .
H H2B 0.0232 0.8185 0.5085 0.071 Uiso calc R 1.0 . .
C C3 0.2535(19) 0.8764(9) 0.5118(9) 0.060(4) Uani d . 1.0 . .
H H3A 0.2387 0.9408 0.5387 0.072 Uiso calc R 1.0 A .
H H3B 0.3615 0.8538 0.5373 0.072 Uiso calc R 1.0 . .
C C4 0.103(2) 0.9379(11) 0.3541(13) 0.083(5) Uani d . 1.0 . .
H H4A 0.0031 0.9133 0.3792 0.124 Uiso calc R 1.0 A .
H H4B 0.0972 0.9323 0.2808 0.124 Uiso calc R 1.0 . .
H H4C 0.1156 1.0046 0.3731 0.124 Uiso calc R 1.0 . .
C C5 0.398(2) 0.9233(12) 0.3673(14) 0.099(6) Uani d . 1.0 . .
H H5A 0.4908 0.8869 0.3959 0.148 Uiso calc R 1.0 A .
H H5B 0.4073 0.9889 0.3908 0.148 Uiso calc R 1.0 . .
H H5C 0.3966 0.922 0.2939 0.148 Uiso calc R 1.0 . .
C C6 0.1804(17) 0.6535(9) 0.6403(9) 0.055(3) Uani d . 1.0 A .
H H6 0.165 0.6757 0.7061 0.066 Uiso calc R 1.0 . .
C C7 0.2175(16) 0.5613(8) 0.6143(8) 0.048(3) Uani d . 1.0 A .
H H7 0.2333 0.5089 0.6583 0.058 Uiso calc R 1.0 . .
C C8 0.2591(17) 0.4750(2) 0.44787(18) 0.055(3) Uani d . 1.0 A .
H H8A 0.162 0.4356 0.4414 0.083 Uiso calc R 1.0 . .
H H8B 0.3479 0.4389 0.4817 0.083 Uiso calc R 1.0 . .
H H8C 0.2884 0.494 0.381 0.083 Uiso calc R 1.0 . .
Cl Cl1 0.1993(3) 0.73550(14) 0.14473(13) 0.0629(8) Uani d PR 0.450(10) A 1
Br Br3 0.1993(3) 0.73550(14) 0.14473(13) 0.0629(8) Uani d PR 0.550(10) A 2

loop_
_atom_site_aniso_label
_atom_site_aniso_U_11
_atom_site_aniso_U_22
_atom_site_aniso_U_33
_atom_site_aniso_U_12
_atom_site_aniso_U_13
_atom_site_aniso_U_23
Au1 0.0359(3) 0.0338(3) 0.0334(3) 0.00066(19) 0.00278(16) 0.00679(17)
Br1 0.0437(8) 0.0780(10) 0.1000(12) -0.0087(7) -0.0065(7) 0.0306(9)
Br2 0.0491(8) 0.0822(10) 0.0696(9) 0.0094(7) 0.0156(7) 0.0162(7)
N2 0.057(6) 0.038(5) 0.046(6) -0.004(5) 0.018(5) 0.001(4)
N3 0.067(7) 0.039(5) 0.057(6) -0.004(5) 0.024(6) -0.002(5)
N1 0.051(6) 0.034(5) 0.033(5) 0.000(4) 0.001(4) 0.004(4)
C1 0.027(6) 0.038(6) 0.037(6) -0.006(5) 0.002(5) 0.001(5)
C2 0.080(10) 0.039(6) 0.061(8) 0.018(7) 0.026(7) -0.001(6)
C3 0.097(11) 0.032(6) 0.052(7) -0.007(7) 0.017(7) -0.005(6)
C4 0.101(13) 0.062(9) 0.091(11) 0.033(9) 0.046(10) 0.035(9)
C5 0.135(16) 0.078(11) 0.092(12) -0.041(11) 0.067(12) 0.008(9)
C6 0.079(10) 0.048(7) 0.040(7) -0.009(7) 0.018(6) 0.005(6)
C7 0.071(9) 0.039(6) 0.034(6) -0.004(6) 0.003(6) 0.009(5)
C8 0.084(10) 0.030(6) 0.052(7) 0.008(6) 0.008(7) 0.006(5)
Cl1 0.0828(16) 0.0639(13) 0.0416(11) -0.0031(10) 0.0025(9) 0.0172(8)
Br3 0.0828(16) 0.0639(13) 0.0416(11) -0.0031(10) 0.0025(9) 0.0172(8)

loop_
_atom_type_symbol
_atom_type_description
_atom_type_scat_dispersion_real
_atom_type_scat_dispersion_imag
_atom_type_scat_source
C C 0.0033 0.0016 'International Tables Vol C Tables 4.2.6.8 and 6.1.1.4'
H H 0.0000 0.0000 'International Tables Vol C Tables 4.2.6.8 and 6.1.1.4'
N N 0.0061 0.0033 'International Tables Vol C Tables 4.2.6.8 and 6.1.1.4'
Br Br -0.2901 2.4595 'International Tables Vol C Tables 4.2.6.8 and 6.1.1.4'
Cl Cl 0.1484 0.1585 'International Tables Vol C Tables 4.2.6.8 and 6.1.1.4'
Au Au -2.0133 8.8022 'International Tables Vol C Tables 4.2.6.8 and 6.1.1.4'

loop_
_geom_angle_atom_site_label_1
_geom_angle_atom_site_label_2
_geom_angle_atom_site_label_3
_geom_angle
C1 Au1 Br1 86.9(3)
C1 Au1 Br2 88.5(3)
Br1 Au1 Br2 171.84(5)
C1 Au1 Br3 178.5(3)
Br1 Au1 Br3 91.84(7)
Br2 Au1 Br3 92.64(6)
C1 Au1 Cl1 178.5(3)
Br1 Au1 Cl1 91.84(7)
Br2 Au1 Cl1 92.64(6)
Br3 Au1 Cl1 0.00(14)
C1 N2 C6 109.7(10)
C1 N2 C2 127.4(10)
C6 N2 C2 122.9(10)
C5 N3 C3 109.8(12)
C5 N3 C4 109.1(12)
C3 N3 C4 113.2(11)
C1 N1 C7 109.5(9)
C1 N1 C8 126.4(8)
C7 N1 C8 124.1(8)
N1 C1 N2 106.9(9)
N1 C1 Au1 125.4(8)
N2 C1 Au1 127.7(8)
N2 C2 C3 114.3(11)
N2 C2 H2A 108.7
C3 C2 H2A 108.7
N2 C2 H2B 108.7
C3 C2 H2B 108.7
H2A C2 H2B 107.6
N3 C3 C2 113.1(11)
N3 C3 H3A 109.0
C2 C3 H3A 109.0
N3 C3 H3B 109.0
C2 C3 H3B 109.0
H3A C3 H3B 107.8
N3 C4 H4A 109.5
N3 C4 H4B 109.5
H4A C4 H4B 109.5
N3 C4 H4C 109.5
H4A C4 H4C 109.5
H4B C4 H4C 109.5
N3 C5 H5A 109.5
N3 C5 H5B 109.5
H5A C5 H5B 109.5
N3 C5 H5C 109.5
H5A C5 H5C 109.5
H5B C5 H5C 109.5
C7 C6 N2 107.8(11)
C7 C6 H6 126.1
N2 C6 H6 126.1
C6 C7 N1 106.2(10)
C6 C7 H7 126.9
N1 C7 H7 126.9
N1 C8 H8A 109.5
N1 C8 H8B 109.5
H8A C8 H8B 109.5
N1 C8 H8C 109.5
H8A C8 H8C 109.5
H8B C8 H8C 109.5

loop_
_geom_bond_atom_site_label_1
_geom_bond_atom_site_label_2
_geom_bond_distance
Au1 C1 2.005(10)
Au1 Br1 2.3994(15)
Au1 Br2 2.4103(15)
Au1 Br3 2.4302(17)
Au1 Cl1 2.4302(17)
N2 C1 1.352(14)
N2 C6 1.365(15)
N2 C2 1.475(14)
N3 C5 1.458(18)
N3 C3 1.462(16)
N3 C4 1.502(18)
N1 C1 1.345(13)
N1 C7 1.393(14)
N1 C8 1.468(9)
C2 C3 1.509(18)
C2 H2A 0.97
C2 H2B 0.97
C3 H3A 0.97
C3 H3B 0.97
C4 H4A 0.96
C4 H4B 0.96
C4 H4C 0.96
C5 H5A 0.96
C5 H5B 0.96
C5 H5C 0.96
C6 C7 1.362(17)
C6 H6 0.93
C7 H7 0.93
C8 H8A 0.96
C8 H8B 0.96
C8 H8C 0.96
